data_7038909
loop_
_publ_author_name
'Zhou, Jian'
'Tan, Xiaofeng'
'Hu, Feilong'
'Zou, Hua-Hong'
'Almeida Paz, Filipe A.'
'Fu, Lianshe'
'Zhao, Rongqing'

_publ_section_title
;
 A 3-D net based on weak metallophilic (CuCu) interactions.
;
_journal_issue 28
_journal_name_full 'Dalton transactions (Cambridge, England : 2003)'
_journal_page_first 11292
_journal_page_last 11296
_journal_paper_doi 10.1039/c6dt00883f
_journal_volume 45
_journal_year 2016
_chemical_formula_moiety 'C6 H4 Cu N O2'
_chemical_formula_sum 'C6 H4 Cu N O2'
_chemical_formula_weight 185.64
_chemical_name_systematic
; 
 ? 
;
_space_group_IT_number 43
_symmetry_cell_setting orthorhombic
_symmetry_space_group_name_Hall 'F 2 -2d'
_symmetry_space_group_name_H-M 'F d d 2'
_atom_sites_solution_hydrogens geom
_atom_sites_solution_primary direct
_atom_sites_solution_secondary difmap
_audit_creation_method SHELXL-97
_audit_update_record
;
2016-01-04 deposited with the CCDC.
2016-03-31 downloaded from the CCDC.
;
_cell_angle_alpha 90.00
_cell_angle_beta 90.00
_cell_angle_gamma 90.00
_cell_formula_units_Z 16
_cell_length_a 12.8325(8)
_cell_length_b 26.6088(14)
_cell_length_c 7.2481(4)
_cell_measurement_reflns_used 806
_cell_measurement_temperature 296(2)
_cell_measurement_theta_max 25.07
_cell_measurement_theta_min 3.06
_cell_volume 2474.9(2)
_computing_structure_refinement 'SHELXL-97 (Sheldrick, 1997)'
_computing_structure_solution 'SHELXS-97 (Sheldrick, 1990)'
_diffrn_ambient_temperature 296(2)
_diffrn_detector_area_resol_mean 7.31
_diffrn_measured_fraction_theta_full 0.998
_diffrn_measured_fraction_theta_max 0.998
_diffrn_measurement_device_type 'Rigaku Mercury'
_diffrn_measurement_method \w
_diffrn_radiation_monochromator graphite
_diffrn_radiation_source 'fine-focus sealed tube'
_diffrn_radiation_type MoK\a
_diffrn_radiation_wavelength 0.71073
_diffrn_reflns_av_R_equivalents 0.0322
_diffrn_reflns_av_sigmaI/netI 0.0559
_diffrn_reflns_limit_h_max 14
_diffrn_reflns_limit_h_min -15
_diffrn_reflns_limit_k_max 16
_diffrn_reflns_limit_k_min -31
_diffrn_reflns_limit_l_max 8
_diffrn_reflns_limit_l_min -6
_diffrn_reflns_number 1423
_diffrn_reflns_theta_full 25.07
_diffrn_reflns_theta_max 25.07
_diffrn_reflns_theta_min 3.06
_exptl_absorpt_coefficient_mu 3.450
_exptl_absorpt_correction_T_max 0.7699
_exptl_absorpt_correction_T_min 0.7028
_exptl_absorpt_correction_type multi-scan
_exptl_absorpt_process_details 'Jacobson, R. (1998) Private communication'
_exptl_crystal_colour yellow
_exptl_crystal_density_diffrn 1.993
_exptl_crystal_density_method 'not measured'
_exptl_crystal_description prismatic
_exptl_crystal_F_000 1472
_exptl_crystal_size_max 0.11
_exptl_crystal_size_mid 0.10
_exptl_crystal_size_min 0.08
_refine_diff_density_max 0.540
_refine_diff_density_min -0.484
_refine_diff_density_rms 0.089
_refine_ls_abs_structure_details 'Flack H D (1983), Acta Cryst. A39, 876-881'
_refine_ls_abs_structure_Flack 0.01(4)
_refine_ls_extinction_method none
_refine_ls_goodness_of_fit_ref 1.069
_refine_ls_hydrogen_treatment constr
_refine_ls_matrix_type full
_refine_ls_number_parameters 91
_refine_ls_number_reflns 806
_refine_ls_number_restraints 1
_refine_ls_restrained_S_all 1.068
_refine_ls_R_factor_all 0.0489
_refine_ls_R_factor_gt 0.0407
_refine_ls_shift/su_max 0.000
_refine_ls_shift/su_mean 0.000
_refine_ls_structure_factor_coef Fsqd
_refine_ls_weighting_details 'calc w=1/[\s^2^(Fo^2^)+(0.0351P)^2^+0.0000P] where P=(Fo^2^+2Fc^2^)/3'
_refine_ls_weighting_scheme calc
_refine_ls_wR_factor_gt 0.0789
_refine_ls_wR_factor_ref 0.0875
_reflns_number_gt 715
_reflns_number_total 806
_reflns_threshold_expression >2sigma(I)
_cod_data_source_file c6dt00883f2.cif
_cod_data_source_block 1
_cod_depositor_comments 'Adding full bibliography for 7038909.cif.'
_cod_original_sg_symbol_H-M Fdd2
_cod_database_code 7038909

loop_
_symmetry_equiv_pos_as_xyz
'x, y, z'
'-x, -y, z'
'x+1/4, -y+1/4, z+1/4'
'-x+1/4, y+1/4, z+1/4'
'x, y+1/2, z+1/2'
'-x, -y+1/2, z+1/2'
'x+1/4, -y+3/4, z+3/4'
'-x+1/4, y+3/4, z+3/4'
'x+1/2, y, z+1/2'
'-x+1/2, -y, z+1/2'
'x+3/4, -y+1/4, z+3/4'
'-x+3/4, y+1/4, z+3/4'
'x+1/2, y+1/2, z'
'-x+1/2, -y+1/2, z'
'x+3/4, -y+3/4, z+1/4'
'-x+3/4, y+3/4, z+1/4'

loop_
_atom_site_label
_atom_site_type_symbol
_atom_site_fract_x
_atom_site_fract_y
_atom_site_fract_z
_atom_site_U_iso_or_equiv
_atom_site_adp_type
_atom_site_occupancy
_atom_site_symmetry_multiplicity
_atom_site_calc_flag
_atom_site_refinement_flags
Cu1 Cu 0.35627(7) 0.24006(3) 0.9521(2) 0.0455(3) Uani 1 1 d .
N1 N 0.3386(4) 0.1807(2) 0.8139(8) 0.0351(15) Uani 1 1 d .
C1 C 0.3204(5) 0.1365(3) 0.8934(10) 0.0380(18) Uani 1 1 d .
H1A H 0.3073 0.1359 1.0195 0.046 Uiso 1 1 calc R
C2 C 0.3543(5) 0.1816(3) 0.6320(11) 0.0374(19) Uani 1 1 d .
H2A H 0.3636 0.2123 0.5734 0.045 Uiso 1 1 calc R
C3 C 0.3570(5) 0.1382(2) 0.5286(9) 0.0337(18) Uani 1 1 d .
H3A H 0.3705 0.1399 0.4026 0.040 Uiso 1 1 calc R
C4 C 0.3396(5) 0.0922(3) 0.6117(9) 0.0264(16) Uani 1 1 d .
C5 C 0.3201(5) 0.0919(3) 0.7991(10) 0.0349(17) Uani 1 1 d .
H5A H 0.3070 0.0619 0.8604 0.042 Uiso 1 1 calc R
C6 C 0.3455(4) 0.0441(3) 0.5003(10) 0.032(2) Uani 1 1 d .
O1 O 0.3107(4) 0.00540(17) 0.5661(8) 0.0516(14) Uani 1 1 d .
O2 O 0.3816(4) 0.0497(2) 0.3378(8) 0.0471(15) Uani 1 1 d .

loop_
_atom_site_aniso_label
_atom_site_aniso_U_11
_atom_site_aniso_U_22
_atom_site_aniso_U_33
_atom_site_aniso_U_23
_atom_site_aniso_U_13
_atom_site_aniso_U_12
Cu1 0.0644(5) 0.0293(5) 0.0428(5) -0.0197(5) -0.0103(5) 0.0042(5)
N1 0.039(3) 0.032(4) 0.034(4) -0.009(3) 0.003(3) 0.010(3)
C1 0.035(4) 0.052(5) 0.027(3) -0.011(4) 0.006(3) -0.002(3)
C2 0.041(4) 0.024(4) 0.048(5) -0.003(4) -0.003(4) -0.003(3)
C3 0.041(4) 0.028(4) 0.032(4) -0.010(4) 0.006(4) 0.000(3)
C4 0.032(3) 0.022(4) 0.025(4) -0.012(3) 0.003(3) 0.002(3)
C5 0.040(4) 0.035(4) 0.030(4) -0.004(4) 0.002(3) -0.004(3)
C6 0.035(4) 0.023(4) 0.037(5) -0.009(4) -0.001(3) -0.004(3)
O1 0.086(4) 0.027(3) 0.042(3) -0.005(3) 0.000(3) 0.000(3)
O2 0.068(3) 0.032(3) 0.041(3) -0.018(3) 0.016(3) -0.013(2)

loop_
_atom_type_symbol
_atom_type_description
_atom_type_scat_dispersion_real
_atom_type_scat_dispersion_imag
_atom_type_scat_source
C C 0.0033 0.0016 'International Tables Vol C Tables 4.2.6.8 and 6.1.1.4'
H H 0.0000 0.0000 'International Tables Vol C Tables 4.2.6.8 and 6.1.1.4'
N N 0.0061 0.0033 'International Tables Vol C Tables 4.2.6.8 and 6.1.1.4'
O O 0.0106 0.0060 'International Tables Vol C Tables 4.2.6.8 and 6.1.1.4'
Cu Cu 0.3201 1.2651 'International Tables Vol C Tables 4.2.6.8 and 6.1.1.4'

loop_
_geom_angle_atom_site_label_1
_geom_angle_atom_site_label_2
_geom_angle_atom_site_label_3
_geom_angle
_geom_angle_site_symmetry_1
_geom_angle_site_symmetry_3
O2 Cu1 N1 177.8(2) 12 .
O2 Cu1 Cu1 85.41(15) 12 14
N1 Cu1 Cu1 92.38(17) . 14
C1 N1 C2 118.0(7) . .
C1 N1 Cu1 122.2(5) . .
C2 N1 Cu1 119.5(6) . .
N1 C1 C5 123.4(7) . .
N1 C1 H1A 118.3 . .
C5 C1 H1A 118.3 . .
N1 C2 C3 121.9(8) . .
N1 C2 H2A 119.1 . .
C3 C2 H2A 119.1 . .
C2 C3 C4 120.1(6) . .
C2 C3 H3A 120.0 . .
C4 C3 H3A 120.0 . .
C5 C4 C3 117.5(7) . .
C5 C4 C6 122.0(8) . .
C3 C4 C6 120.5(5) . .
C1 C5 C4 119.1(8) . .
C1 C5 H5A 120.5 . .
C4 C5 H5A 120.5 . .
O1 C6 O2 126.4(7) . .
O1 C6 C4 119.1(6) . .
O2 C6 C4 114.3(7) . .
C6 O2 Cu1 114.6(5) . 16_544

loop_
_geom_bond_atom_site_label_1
_geom_bond_atom_site_label_2
_geom_bond_distance
_geom_bond_site_symmetry_2
Cu1 O2 1.874(5) 12
Cu1 N1 1.883(6) .
Cu1 Cu1 2.7783(17) 14
N1 C1 1.330(8) .
N1 C2 1.334(10) .
C1 C5 1.370(10) .
C1 H1A 0.9300 .
C2 C3 1.376(9) .
C2 H2A 0.9300 .
C3 C4 1.384(8) .
C3 H3A 0.9300 .
C4 C5 1.381(8) .
C4 C6 1.514(10) .
C5 H5A 0.9300 .
C6 O1 1.220(8) .
C6 O2 1.275(9) .
O2 Cu1 1.874(5) 16_544
